data_4033626
loop_
_publ_author_name
'Veerakanellore, Giri Babu'
'Smith, Caris M.'
'Vasiliu, Monica'
'Oliver, Allen G.'
'Dixon, David A.'
'Carrick, Jesse D.'

_publ_section_title
;
 Synthesis of 1<i>H</i>-Pyrazol-5-yl-pyridin-2-yl-[1,2,4]triazinyl
 Soft-Lewis Basic Complexants via Metal and Oxidant Free [3 + 2] Dipolar
 Cycloaddition of Terminal Ethynyl Pyridines with Tosylhydrazides.
;
_journal_name_full 'The Journal of organic chemistry'
_journal_paper_doi 10.1021/acs.joc.9b02088
_journal_year 2019
_chemical_formula_moiety 'C30 H22 N6'
_chemical_formula_sum 'C30 H22 N6'
_chemical_formula_weight 466.53
_space_group_crystal_system triclinic
_space_group_IT_number 2
_space_group_name_Hall '-P 1'
_space_group_name_H-M_alt 'P -1'
_symmetry_space_group_name_Hall '-P 1'
_symmetry_space_group_name_H-M 'P -1'
_atom_sites_solution_hydrogens mixed
_atom_sites_solution_primary dual
_atom_sites_solution_secondary difmap
_audit_creation_method SHELXL-2018/3
_cell_angle_alpha 82.747(16)
_cell_angle_beta 71.248(16)
_cell_angle_gamma 74.802(14)
_cell_formula_units_Z 2
_cell_length_a 9.117(10)
_cell_length_b 10.951(13)
_cell_length_c 13.219(15)
_cell_measurement_reflns_used 1804
_cell_measurement_temperature 120(2)
_cell_measurement_theta_max 26.95
_cell_measurement_theta_min 2.47
_cell_volume 1205(2)
_computing_cell_refinement 'Bruker SAINT (Bruker, 2015)'
_computing_data_collection 'Bruker APEX-3 (Bruker, 2015)'
_computing_data_reduction 'Bruker SAINT (Bruker, 2015)'
_computing_molecular_graphics 'Bruker XP (Bruker, 2015)'
_computing_publication_material 'CIFTAB (Sheldrick, 2008)'
_computing_structure_refinement 'SHELXL-2018/3 (Sheldrick, 2015)'
_computing_structure_solution 'SHELXT-2018/2 (Sheldrick, 2015)'
_diffrn_ambient_temperature 120(2)
_diffrn_detector_area_resol_mean 8.33
_diffrn_measured_fraction_theta_full 0.993
_diffrn_measured_fraction_theta_max 0.963
_diffrn_measurement_device_type 'Bruker APEX-II'
_diffrn_measurement_method 'combination of \w and \f-scans '
_diffrn_radiation_type MoK\a
_diffrn_radiation_wavelength 0.71073
_diffrn_reflns_av_unetI/netI 0.1152
_diffrn_reflns_Laue_measured_fraction_full 0.993
_diffrn_reflns_Laue_measured_fraction_max 0.963
_diffrn_reflns_limit_h_max 11
_diffrn_reflns_limit_h_min -10
_diffrn_reflns_limit_k_max 14
_diffrn_reflns_limit_k_min -13
_diffrn_reflns_limit_l_max 17
_diffrn_reflns_limit_l_min 0
_diffrn_reflns_number 5470
_diffrn_reflns_point_group_measured_fraction_full 0.993
_diffrn_reflns_point_group_measured_fraction_max 0.963
_diffrn_reflns_theta_full 25.242
_diffrn_reflns_theta_max 27.367
_diffrn_reflns_theta_min 1.629
_diffrn_source 'fine-focus sealed tube'
_exptl_absorpt_coefficient_mu 0.079
_exptl_absorpt_correction_T_max 0.7455
_exptl_absorpt_correction_T_min 0.5974
_exptl_absorpt_correction_type multi-scan
_exptl_absorpt_process_details 'TWINABS (Krause et al., 2015)'
_exptl_crystal_colour colorless
_exptl_crystal_density_diffrn 1.286
_exptl_crystal_description tablet
_exptl_crystal_F_000 488
_exptl_crystal_size_max 0.296
_exptl_crystal_size_mid 0.242
_exptl_crystal_size_min 0.087
_refine_diff_density_max 0.454
_refine_diff_density_min -0.344
_refine_diff_density_rms 0.077
_refine_ls_extinction_method none
_refine_ls_goodness_of_fit_ref 1.027
_refine_ls_hydrogen_treatment mixed
_refine_ls_matrix_type full
_refine_ls_number_parameters 331
_refine_ls_number_reflns 5470
_refine_ls_number_restraints 0
_refine_ls_restrained_S_all 1.027
_refine_ls_R_factor_all 0.1649
_refine_ls_R_factor_gt 0.0949
_refine_ls_shift/su_max 0.000
_refine_ls_shift/su_mean 0.000
_refine_ls_structure_factor_coef Fsqd
_refine_ls_weighting_details 'w=1/[\s^2^(Fo^2^)+(0.1085P)^2^+2.3607P] where P=(Fo^2^+2Fc^2^)/3'
_refine_ls_weighting_scheme calc
_refine_ls_wR_factor_gt 0.2212
_refine_ls_wR_factor_ref 0.2621
_reflns_Friedel_coverage 0.000
_reflns_number_gt 3266
_reflns_number_total 5470
_reflns_threshold_expression 'I > 2\s(I)'
_cod_data_source_file jo9b02088_si_003.cif
_cod_data_source_block vgbb137t5
_cod_database_code 4033626
_shelx_shelxl_version_number 2018/3
_shelx_space_group_comment
;
The symmetry employed for this shelxl refinement is uniquely defined
by the following loop, which should always be used as a source of
symmetry information in preference to the above space-group names.
They are only intended as comments.
;
_shelx_estimated_absorpt_t_min 0.977
_shelx_estimated_absorpt_t_max 0.993
_diffrn_source_monochromator 'Bruker TRIUMPH curved-graphite'

loop_
_space_group_symop_operation_xyz
'x, y, z'
'-x, -y, -z'

loop_
_atom_site_label
_atom_site_type_symbol
_atom_site_fract_x
_atom_site_fract_y
_atom_site_fract_z
_atom_site_U_iso_or_equiv
_atom_site_adp_type
_atom_site_occupancy
_atom_site_site_symmetry_order
_atom_site_calc_flag
_atom_site_refinement_flags_posn
_atom_site_refinement_flags_adp
N1 N 1.2294(6) 0.1630(4) 0.6887(4) 0.0358(11) Uani 1 1 d . .
N2 N 1.2258(6) 0.2568(4) 0.6103(4) 0.0356(11) Uani 1 1 d . .
H2N H 1.295(8) 0.313(6) 0.599(5) 0.043(17) Uiso 1 1 d . .
N3 N 0.8211(5) 0.2494(4) 0.5335(3) 0.0257(9) Uani 1 1 d . .
N4 N 0.6756(5) 0.4518(4) 0.4281(3) 0.0266(10) Uani 1 1 d . .
N5 N 0.6295(5) 0.5413(4) 0.3580(3) 0.0289(10) Uani 1 1 d . .
N6 N 0.5320(5) 0.3206(4) 0.3857(3) 0.0262(10) Uani 1 1 d . .
C1 C 1.1054(6) 0.1131(5) 0.6933(4) 0.0291(12) Uani 1 1 d . .
C2 C 1.0240(6) 0.1763(4) 0.6200(4) 0.0281(12) Uani 1 1 d . .
C3 C 1.1066(7) 0.2699(5) 0.5682(4) 0.0314(12) Uani 1 1 d . .
H3 H 1.082588 0.330429 0.514187 0.038 Uiso 1 1 calc R U
C4 C 0.8916(6) 0.1536(4) 0.5887(4) 0.0236(11) Uani 1 1 d . .
C5 C 0.8484(6) 0.0355(5) 0.6096(4) 0.0280(12) Uani 1 1 d . .
H5 H 0.899820 -0.031389 0.648671 0.034 Uiso 1 1 calc R U
C6 C 0.7290(6) 0.0196(5) 0.5717(4) 0.0284(12) Uani 1 1 d . .
H6 H 0.697073 -0.058366 0.585868 0.034 Uiso 1 1 calc R U
C7 C 0.6560(6) 0.1177(4) 0.5130(4) 0.0260(11) Uani 1 1 d . .
H7 H 0.575185 0.107935 0.486027 0.031 Uiso 1 1 calc R U
C8 C 0.7063(6) 0.2317(5) 0.4952(4) 0.0251(11) Uani 1 1 d . .
C9 C 0.6366(6) 0.3391(5) 0.4324(4) 0.0261(11) Uani 1 1 d . .
C10 C 0.5429(6) 0.5239(4) 0.2982(4) 0.0266(11) Uani 1 1 d . .
C11 C 0.4764(6) 0.4145(4) 0.3237(4) 0.0245(11) Uani 1 1 d . .
C12 C 1.0725(6) 0.0098(5) 0.7776(4) 0.0270(11) Uani 1 1 d . .
C13 C 0.9218(7) 0.0196(5) 0.8532(4) 0.0329(12) Uani 1 1 d . .
H13 H 0.837211 0.090499 0.849242 0.040 Uiso 1 1 calc R U
C14 C 0.8954(7) -0.0743(5) 0.9343(4) 0.0352(13) Uani 1 1 d . .
H14 H 0.792416 -0.065403 0.984862 0.042 Uiso 1 1 calc R U
C15 C 1.0136(8) -0.1794(5) 0.9434(4) 0.0386(14) Uani 1 1 d . .
C16 C 1.1653(8) -0.1897(6) 0.8666(5) 0.0456(15) Uani 1 1 d . .
H16 H 1.249537 -0.261000 0.870312 0.055 Uiso 1 1 calc R U
C17 C 1.1926(8) -0.0960(5) 0.7853(5) 0.0395(14) Uani 1 1 d . .
H17 H 1.295306 -0.104830 0.734344 0.047 Uiso 1 1 calc R U
C18 C 0.9850(10) -0.2832(6) 1.0313(5) 0.0548(18) Uani 1 1 d . .
H18A H 1.087365 -0.339836 1.032559 0.082 Uiso 1 1 calc R U
H18B H 0.918013 -0.331737 1.017031 0.082 Uiso 1 1 calc R U
H18C H 0.931203 -0.244496 1.100641 0.082 Uiso 1 1 calc R U
C19 C 0.5255(7) 0.6198(5) 0.2103(4) 0.0290(12) Uani 1 1 d . .
C20 C 0.5439(9) 0.5811(6) 0.1091(5) 0.0533(19) Uani 1 1 d . .
H20 H 0.558342 0.493863 0.099062 0.064 Uiso 1 1 calc R U
C21 C 0.5415(12) 0.6670(7) 0.0240(5) 0.072(3) Uani 1 1 d . .
H21 H 0.557512 0.638713 -0.044689 0.086 Uiso 1 1 calc R U
C22 C 0.5152(9) 0.7975(6) 0.0388(5) 0.0506(18) Uani 1 1 d . .
H22 H 0.508337 0.857746 -0.018912 0.061 Uiso 1 1 calc R U
C23 C 0.4994(7) 0.8367(5) 0.1380(5) 0.0388(14) Uani 1 1 d . .
H23 H 0.482245 0.924320 0.148094 0.047 Uiso 1 1 calc R U
C24 C 0.5084(6) 0.7487(5) 0.2237(4) 0.0291(12) Uani 1 1 d . .
H24 H 0.503060 0.775870 0.290561 0.035 Uiso 1 1 calc R U
C25 C 0.3425(6) 0.4008(5) 0.2874(4) 0.0291(12) Uani 1 1 d . .
C26 C 0.3396(7) 0.2799(5) 0.2635(4) 0.0327(13) Uani 1 1 d . .
H26 H 0.424948 0.209236 0.266557 0.039 Uiso 1 1 calc R U
C27 C 0.2100(7) 0.2641(5) 0.2352(5) 0.0370(14) Uani 1 1 d . .
H27 H 0.208517 0.182692 0.218340 0.044 Uiso 1 1 calc R U
C28 C 0.0837(8) 0.3670(6) 0.2317(4) 0.0401(14) Uani 1 1 d . .
H28 H -0.003218 0.355583 0.212109 0.048 Uiso 1 1 calc R U
C29 C 0.0843(8) 0.4866(6) 0.2568(5) 0.0435(15) Uani 1 1 d . .
H29 H -0.002809 0.556310 0.255375 0.052 Uiso 1 1 calc R U
C30 C 0.2146(7) 0.5040(5) 0.2845(5) 0.0364(13) Uani 1 1 d . .
H30 H 0.215584 0.585685 0.301066 0.044 Uiso 1 1 calc R U

loop_
_atom_site_aniso_label
_atom_site_aniso_U_11
_atom_site_aniso_U_22
_atom_site_aniso_U_33
_atom_site_aniso_U_23
_atom_site_aniso_U_13
_atom_site_aniso_U_12
N1 0.037(3) 0.029(2) 0.043(3) -0.004(2) -0.009(2) -0.013(2)
N2 0.035(3) 0.031(2) 0.042(3) -0.003(2) -0.007(2) -0.016(2)
N3 0.032(2) 0.023(2) 0.021(2) -0.0041(17) -0.0020(18) -0.0108(19)
N4 0.035(3) 0.0196(19) 0.029(2) 0.0035(17) -0.0102(19) -0.0140(18)
N5 0.034(3) 0.026(2) 0.029(2) -0.0035(18) -0.0046(19) -0.0164(19)
N6 0.031(2) 0.023(2) 0.023(2) -0.0092(17) 0.0007(18) -0.0106(18)
C1 0.031(3) 0.024(2) 0.034(3) -0.008(2) -0.005(2) -0.013(2)
C2 0.030(3) 0.021(2) 0.033(3) -0.006(2) -0.002(2) -0.012(2)
C3 0.035(3) 0.025(3) 0.033(3) -0.008(2) -0.005(2) -0.009(2)
C4 0.025(3) 0.024(2) 0.022(2) -0.0073(19) 0.000(2) -0.013(2)
C5 0.037(3) 0.020(2) 0.024(2) -0.006(2) -0.002(2) -0.008(2)
C6 0.033(3) 0.025(2) 0.029(3) -0.006(2) -0.004(2) -0.016(2)
C7 0.036(3) 0.023(2) 0.024(2) -0.002(2) -0.008(2) -0.016(2)
C8 0.030(3) 0.024(2) 0.022(2) -0.0052(19) -0.002(2) -0.012(2)
C9 0.033(3) 0.025(2) 0.021(2) -0.0071(19) 0.004(2) -0.019(2)
C10 0.031(3) 0.023(2) 0.026(2) -0.0034(19) -0.001(2) -0.014(2)
C11 0.028(3) 0.018(2) 0.025(2) -0.0089(19) 0.001(2) -0.009(2)
C12 0.036(3) 0.026(2) 0.026(3) -0.002(2) -0.013(2) -0.014(2)
C13 0.030(3) 0.032(3) 0.040(3) -0.007(2) -0.008(2) -0.013(2)
C14 0.039(3) 0.036(3) 0.035(3) -0.007(2) -0.007(3) -0.019(3)
C15 0.059(4) 0.035(3) 0.030(3) 0.001(2) -0.014(3) -0.025(3)
C16 0.050(4) 0.037(3) 0.043(3) -0.006(3) -0.007(3) -0.007(3)
C17 0.045(4) 0.039(3) 0.034(3) -0.006(2) -0.006(3) -0.015(3)
C18 0.074(5) 0.045(4) 0.044(4) -0.003(3) -0.013(3) -0.018(3)
C19 0.037(3) 0.025(2) 0.029(3) 0.004(2) -0.007(2) -0.022(2)
C20 0.095(6) 0.042(3) 0.040(3) 0.004(3) -0.025(4) -0.041(4)
C21 0.147(8) 0.061(4) 0.035(4) 0.015(3) -0.031(4) -0.075(5)
C22 0.082(5) 0.046(3) 0.037(3) 0.013(3) -0.019(3) -0.043(4)
C23 0.035(3) 0.034(3) 0.046(3) -0.001(3) -0.007(3) -0.013(3)
C24 0.034(3) 0.028(3) 0.027(3) -0.002(2) -0.004(2) -0.014(2)
C25 0.035(3) 0.025(3) 0.029(3) -0.004(2) -0.003(2) -0.018(2)
C26 0.047(3) 0.028(3) 0.028(3) -0.003(2) -0.007(2) -0.021(3)
C27 0.047(4) 0.033(3) 0.037(3) -0.006(2) -0.007(3) -0.025(3)
C28 0.048(4) 0.048(3) 0.032(3) -0.008(3) -0.010(3) -0.024(3)
C29 0.045(4) 0.039(3) 0.052(4) -0.009(3) -0.019(3) -0.008(3)
C30 0.039(3) 0.034(3) 0.044(3) -0.007(2) -0.016(3) -0.014(3)

loop_
_atom_type_symbol
_atom_type_description
_atom_type_scat_dispersion_real
_atom_type_scat_dispersion_imag
_atom_type_scat_source
C C 0.0033 0.0016 'International Tables Vol C Tables 4.2.6.8 and 6.1.1.4'
H H 0.0000 0.0000 'International Tables Vol C Tables 4.2.6.8 and 6.1.1.4'
N N 0.0061 0.0033 'International Tables Vol C Tables 4.2.6.8 and 6.1.1.4'

loop_
_geom_angle_atom_site_label_1
_geom_angle_atom_site_label_2
_geom_angle_atom_site_label_3
_geom_angle
C1 N1 N2 103.4(4)
C3 N2 N1 113.9(5)
C3 N2 H2N 127(4)
N1 N2 H2N 119(4)
C4 N3 C8 118.8(4)
N5 N4 C9 116.6(4)
N4 N5 C10 122.3(4)
C11 N6 C9 117.9(4)
N1 C1 C2 111.8(4)
N1 C1 C12 116.3(5)
C2 C1 C12 131.7(5)
C3 C2 C1 104.4(4)
C3 C2 C4 122.5(5)
C1 C2 C4 132.9(4)
N2 C3 C2 106.5(5)
N2 C3 H3 126.8
C2 C3 H3 126.8
N3 C4 C5 121.9(4)
N3 C4 C2 115.7(4)
C5 C4 C2 122.3(5)
C6 C5 C4 118.6(5)
C6 C5 H5 120.7
C4 C5 H5 120.7
C5 C6 C7 120.2(5)
C5 C6 H6 119.9
C7 C6 H6 119.9
C6 C7 C8 117.7(5)
C6 C7 H7 121.1
C8 C7 H7 121.1
N3 C8 C7 122.7(5)
N3 C8 C9 116.4(4)
C7 C8 C9 120.9(5)
N6 C9 N4 123.9(5)
N6 C9 C8 117.7(4)
N4 C9 C8 118.4(4)
N5 C10 C11 117.7(5)
N5 C10 C19 116.7(4)
C11 C10 C19 125.6(5)
N6 C11 C10 119.2(5)
N6 C11 C25 117.0(4)
C10 C11 C25 123.7(5)
C17 C12 C13 118.1(5)
C17 C12 C1 120.8(5)
C13 C12 C1 121.1(5)
C14 C13 C12 120.4(5)
C14 C13 H13 119.8
C12 C13 H13 119.8
C15 C14 C13 122.2(5)
C15 C14 H14 118.9
C13 C14 H14 118.9
C14 C15 C16 117.3(5)
C14 C15 C18 122.5(6)
C16 C15 C18 120.2(6)
C17 C16 C15 120.7(6)
C17 C16 H16 119.6
C15 C16 H16 119.6
C12 C17 C16 121.2(6)
C12 C17 H17 119.4
C16 C17 H17 119.4
C15 C18 H18A 109.5
C15 C18 H18B 109.5
H18A C18 H18B 109.5
C15 C18 H18C 109.5
H18A C18 H18C 109.5
H18B C18 H18C 109.5
C20 C19 C24 119.0(5)
C20 C19 C10 120.0(5)
C24 C19 C10 120.7(5)
C21 C20 C19 121.2(6)
C21 C20 H20 119.4
C19 C20 H20 119.4
C20 C21 C22 119.8(6)
C20 C21 H21 120.1
C22 C21 H21 120.1
C23 C22 C21 119.4(6)
C23 C22 H22 120.3
C21 C22 H22 120.3
C22 C23 C24 120.7(5)
C22 C23 H23 119.6
C24 C23 H23 119.6
C23 C24 C19 119.6(5)
C23 C24 H24 120.2
C19 C24 H24 120.2
C30 C25 C26 119.6(5)
C30 C25 C11 121.2(4)
C26 C25 C11 119.0(5)
C27 C26 C25 119.8(5)
C27 C26 H26 120.1
C25 C26 H26 120.1
C28 C27 C26 120.4(5)
C28 C27 H27 119.8
C26 C27 H27 119.8
C27 C28 C29 120.3(5)
C27 C28 H28 119.9
C29 C28 H28 119.9
C28 C29 C30 119.9(6)
C28 C29 H29 120.0
C30 C29 H29 120.0
C25 C30 C29 120.0(5)
C25 C30 H30 120.0
C29 C30 H30 120.0

loop_
_geom_bond_atom_site_label_1
_geom_bond_atom_site_label_2
_geom_bond_distance
N1 C1 1.360(7)
N1 N2 1.366(7)
N2 C3 1.341(8)
N2 H2N 0.96(6)
N3 C4 1.342(7)
N3 C8 1.365(7)
N4 N5 1.342(6)
N4 C9 1.361(6)
N5 C10 1.343(7)
N6 C11 1.329(7)
N6 C9 1.358(7)
C1 C2 1.412(8)
C1 C12 1.503(7)
C2 C3 1.408(7)
C2 C4 1.481(7)
C3 H3 0.9500
C4 C5 1.418(7)
C5 C6 1.392(8)
C5 H5 0.9500
C6 C7 1.395(7)
C6 H6 0.9500
C7 C8 1.407(7)
C7 H7 0.9500
C8 C9 1.476(7)
C10 C11 1.437(6)
C10 C19 1.483(7)
C11 C25 1.494(8)
C12 C17 1.388(8)
C12 C13 1.402(8)
C13 C14 1.396(8)
C13 H13 0.9500
C14 C15 1.378(9)
C14 H14 0.9500
C15 C16 1.415(9)
C15 C18 1.528(8)
C16 C17 1.398(9)
C16 H16 0.9500
C17 H17 0.9500
C18 H18A 0.9800
C18 H18B 0.9800
C18 H18C 0.9800
C19 C20 1.400(8)
C19 C24 1.406(7)
C20 C21 1.375(9)
C20 H20 0.9500
C21 C22 1.414(9)
C21 H21 0.9500
C22 C23 1.383(9)
C22 H22 0.9500
C23 C24 1.402(8)
C23 H23 0.9500
C24 H24 0.9500
C25 C30 1.402(8)
C25 C26 1.409(7)
C26 C27 1.405(8)
C26 H26 0.9500
C27 C28 1.392(9)
C27 H27 0.9500
C28 C29 1.393(8)
C28 H28 0.9500
C29 C30 1.414(8)
C29 H29 0.9500
C30 H30 0.9500

loop_
_geom_hbond_atom_site_label_D
_geom_hbond_atom_site_label_H
_geom_hbond_atom_site_label_A
_geom_hbond_distance_DH
_geom_hbond_distance_HA
_geom_hbond_distance_DA
_geom_hbond_angle_DHA
_geom_hbond_site_symmetry_A
_geom_hbond_publ_flag
N2 H2N N4 0.96(6) 2.62(6) 3.472(7) 147(5) 2_766 yes
N2 H2N N5 0.96(6) 2.09(6) 2.988(7) 153(5) 2_766 yes

loop_
_geom_torsion_atom_site_label_1
_geom_torsion_atom_site_label_2
_geom_torsion_atom_site_label_3
_geom_torsion_atom_site_label_4
_geom_torsion
C1 N1 N2 C3 1.4(6)
C9 N4 N5 C10 2.9(7)
N2 N1 C1 C2 -0.9(6)
N2 N1 C1 C12 -177.0(4)
N1 C1 C2 C3 0.2(6)
C12 C1 C2 C3 175.5(5)
N1 C1 C2 C4 174.9(5)
C12 C1 C2 C4 -9.8(9)
N1 N2 C3 C2 -1.3(6)
C1 C2 C3 N2 0.6(5)
C4 C2 C3 N2 -174.8(5)
C8 N3 C4 C5 -1.0(7)
C8 N3 C4 C2 175.2(4)
C3 C2 C4 N3 -20.3(7)
C1 C2 C4 N3 165.7(5)
C3 C2 C4 C5 155.8(5)
C1 C2 C4 C5 -18.1(8)
N3 C4 C5 C6 -0.2(7)
C2 C4 C5 C6 -176.1(5)
C4 C5 C6 C7 1.0(7)
C5 C6 C7 C8 -0.7(7)
C4 N3 C8 C7 1.3(7)
C4 N3 C8 C9 -178.2(4)
C6 C7 C8 N3 -0.5(7)
C6 C7 C8 C9 179.0(4)
C11 N6 C9 N4 6.7(7)
C11 N6 C9 C8 -175.9(4)
N5 N4 C9 N6 -12.2(7)
N5 N4 C9 C8 170.4(4)
N3 C8 C9 N6 174.5(4)
C7 C8 C9 N6 -5.1(7)
N3 C8 C9 N4 -8.0(6)
C7 C8 C9 N4 172.4(5)
N4 N5 C10 C11 10.5(7)
N4 N5 C10 C19 -169.0(4)
C9 N6 C11 C10 7.6(6)
C9 N6 C11 C25 -170.4(4)
N5 C10 C11 N6 -16.0(7)
C19 C10 C11 N6 163.4(5)
N5 C10 C11 C25 161.8(5)
C19 C10 C11 C25 -18.7(8)
N1 C1 C12 C17 -53.1(7)
C2 C1 C12 C17 131.7(6)
N1 C1 C12 C13 124.3(5)
C2 C1 C12 C13 -50.8(8)
C17 C12 C13 C14 0.7(7)
C1 C12 C13 C14 -176.8(5)
C12 C13 C14 C15 -0.3(8)
C13 C14 C15 C16 -0.1(8)
C13 C14 C15 C18 -179.4(5)
C14 C15 C16 C17 0.2(9)
C18 C15 C16 C17 179.5(6)
C13 C12 C17 C16 -0.7(8)
C1 C12 C17 C16 176.8(5)
C15 C16 C17 C12 0.2(9)
N5 C10 C19 C20 135.4(6)
C11 C10 C19 C20 -44.1(8)
N5 C10 C19 C24 -37.4(7)
C11 C10 C19 C24 143.1(5)
C24 C19 C20 C21 -1.7(10)
C10 C19 C20 C21 -174.6(7)
C19 C20 C21 C22 -2.0(13)
C20 C21 C22 C23 3.0(12)
C21 C22 C23 C24 -0.3(10)
C22 C23 C24 C19 -3.3(9)
C20 C19 C24 C23 4.3(8)
C10 C19 C24 C23 177.1(5)
N6 C11 C25 C30 139.1(5)
C10 C11 C25 C30 -38.8(8)
N6 C11 C25 C26 -36.1(7)
C10 C11 C25 C26 146.0(5)
C30 C25 C26 C27 1.1(8)
C11 C25 C26 C27 176.4(5)
C25 C26 C27 C28 -0.7(8)
C26 C27 C28 C29 -0.3(9)
C27 C28 C29 C30 0.9(9)
C26 C25 C30 C29 -0.5(8)
C11 C25 C30 C29 -175.7(5)
C28 C29 C30 C25 -0.5(9)
